data_7023943
loop_
_publ_author_name
'Sun, Song'
'Ouyang, Hao'
'Luo, Yunjie'
'Zhang, Yong'
'Shen, Qi'
'Yao, Yingming'

_publ_section_title
;
 Synthesis of \b-diketiminate-ligated bimetallic and monometallic
 lanthanide amide complexes and their reactivity with isoprene and AlMe3.
;
_journal_issue 46
_journal_name_full 'Dalton transactions (Cambridge, England : 2003)'
_journal_page_first 16355
_journal_page_last 16364
_journal_paper_doi 10.1039/c3dt52014e
_journal_volume 42
_journal_year 2013
_chemical_formula_sum 'C56 H108 N8 Si8 Y2'
_chemical_formula_weight 1296.04
_chemical_name_systematic
; 
 ? 
;
_space_group_IT_number 15
_symmetry_cell_setting monoclinic
_symmetry_space_group_name_Hall '-C 2yc'
_symmetry_space_group_name_H-M 'C 1 2/c 1'
_atom_sites_solution_hydrogens geom
_atom_sites_solution_primary direct
_atom_sites_solution_secondary difmap
_audit_creation_method SHELXL-97
_cell_angle_alpha 90.00
_cell_angle_beta 95.853(6)
_cell_angle_gamma 90.00
_cell_formula_units_Z 4
_cell_length_a 10.5762(8)
_cell_length_b 20.4287(10)
_cell_length_c 34.9745(18)
_cell_measurement_reflns_used 2887
_cell_measurement_temperature 293(2)
_cell_measurement_theta_max 25.0310
_cell_measurement_theta_min 3.4840
_cell_volume 7517.1(8)
_computing_cell_refinement CrystalClear
_computing_data_collection CrystalClear
_computing_data_reduction CrystalStructure
_computing_structure_refinement 'SHELXL-97 (Sheldrick, 1997)'
_computing_structure_solution 'SHELXS-97 (Sheldrick, 1990)'
_diffrn_ambient_temperature 293(2)
_diffrn_detector_area_resol_mean 10.3818
_diffrn_measured_fraction_theta_full 0.998
_diffrn_measured_fraction_theta_max 0.998
_diffrn_measurement_device_type 'Xcalibur, Atlas, Gemini'
_diffrn_measurement_method '\w scans'
_diffrn_radiation_monochromator graphite
_diffrn_radiation_source 'fine-focus sealed tube'
_diffrn_radiation_type MoK\a
_diffrn_radiation_wavelength 0.71073
_diffrn_reflns_av_R_equivalents 0.0678
_diffrn_reflns_av_sigmaI/netI 0.0987
_diffrn_reflns_limit_h_max 12
_diffrn_reflns_limit_h_min -12
_diffrn_reflns_limit_k_max 24
_diffrn_reflns_limit_k_min -19
_diffrn_reflns_limit_l_max 32
_diffrn_reflns_limit_l_min -42
_diffrn_reflns_number 19022
_diffrn_reflns_theta_full 25.50
_diffrn_reflns_theta_max 25.50
_diffrn_reflns_theta_min 3.05
_exptl_absorpt_coefficient_mu 1.700
_exptl_absorpt_correction_T_max 0.8484
_exptl_absorpt_correction_T_min 0.4549
_exptl_absorpt_correction_type multi-scan
_exptl_crystal_colour colorless
_exptl_crystal_density_diffrn 1.145
_exptl_crystal_density_method 'not measured'
_exptl_crystal_description platelet
_exptl_crystal_F_000 2760
_exptl_crystal_size_max 0.55
_exptl_crystal_size_mid 0.35
_exptl_crystal_size_min 0.10
_refine_diff_density_max 1.587
_refine_diff_density_min -2.061
_refine_diff_density_rms 0.112
_refine_ls_extinction_method none
_refine_ls_goodness_of_fit_ref 1.080
_refine_ls_hydrogen_treatment mixed
_refine_ls_matrix_type full
_refine_ls_number_parameters 300
_refine_ls_number_reflns 6980
_refine_ls_number_restraints 3
_refine_ls_restrained_S_all 1.227
_refine_ls_R_factor_all 0.1340
_refine_ls_R_factor_gt 0.0843
_refine_ls_shift/su_max 0.006
_refine_ls_shift/su_mean 0.000
_refine_ls_structure_factor_coef Fsqd
_refine_ls_weighting_details 'calc w=1/[\s^2^(Fo^2^)+(0.1206P)^2^+17.2690P] where P=(Fo^2^+2Fc^2^)/3'
_refine_ls_weighting_scheme calc
_refine_ls_wR_factor_gt 0.2142
_refine_ls_wR_factor_ref 0.2386
_reflns_number_gt 4464
_reflns_number_total 6980
_reflns_threshold_expression >2sigma(I)
_cod_data_source_file c3dt52014e.txt
_cod_data_source_block complex4
_cod_original_sg_symbol_H-M 'C 2/c'
_cod_database_code 7023943

loop_
_symmetry_equiv_pos_as_xyz
'x, y, z'
'-x, y, -z+1/2'
'x+1/2, y+1/2, z'
'-x+1/2, y+1/2, -z+1/2'
'-x, -y, -z'
'x, -y, z-1/2'
'-x+1/2, -y+1/2, -z'
'x+1/2, -y+1/2, z-1/2'

loop_
_atom_site_label
_atom_site_type_symbol
_atom_site_fract_x
_atom_site_fract_y
_atom_site_fract_z
_atom_site_U_iso_or_equiv
_atom_site_adp_type
_atom_site_occupancy
_atom_site_symmetry_multiplicity
_atom_site_calc_flag
_atom_site_refinement_flags
Y1 Y 0.96197(6) 0.39030(3) 0.360568(19) 0.0326(3) Uani 1 1 d .
N1 N 0.8506(6) 0.3267(3) 0.40057(16) 0.0371(15) Uani 1 1 d .
N2 N 0.8664(6) 0.3179(3) 0.31639(16) 0.0364(14) Uani 1 1 d .
N3 N 1.1727(6) 0.3789(3) 0.37190(18) 0.0407(16) Uani 1 1 d .
N4 N 0.8908(6) 0.4883(3) 0.33919(17) 0.0422(16) Uani 1 1 d .
Si1 Si 1.2891(3) 0.33844(19) 0.35117(10) 0.0879(10) Uani 1 1 d D
H111 H 1.3553 0.3321 0.3726 0.132 Uiso 1 1 calc RD
Si2 Si 1.2087(2) 0.42721(11) 0.41106(6) 0.0425(6) Uani 1 1 d D
H112 H 1.1270 0.4454 0.4169 0.064 Uiso 1 1 calc RD
Si3 Si 0.9752(3) 0.55608(12) 0.32972(8) 0.0570(7) Uani 1 1 d .
Si4 Si 0.7291(3) 0.48622(13) 0.33256(7) 0.0568(7) Uani 1 1 d D
H114 H 0.7042 0.4454 0.3445 0.085 Uiso 1 1 calc RD
C1 C 0.6629(9) 0.2685(5) 0.4201(2) 0.063(3) Uani 1 1 d .
H1A H 0.6881 0.2245 0.4269 0.094 Uiso 1 1 calc R
H1B H 0.5752 0.2689 0.4098 0.094 Uiso 1 1 calc R
H1C H 0.6739 0.2957 0.4426 0.094 Uiso 1 1 calc R
C2 C 0.7431(8) 0.2941(4) 0.3906(2) 0.044(2) Uani 1 1 d .
C3 C 0.6963(8) 0.2815(4) 0.3519(2) 0.045(2) Uani 1 1 d .
H3 H 0.6134 0.2658 0.3485 0.054 Uiso 1 1 calc R
C4 C 0.7531(8) 0.2887(4) 0.3184(2) 0.0395(18) Uani 1 1 d .
C5 C 0.6789(9) 0.2630(5) 0.2818(2) 0.061(3) Uani 1 1 d .
H5A H 0.6893 0.2924 0.2610 0.092 Uiso 1 1 calc R
H5B H 0.5904 0.2599 0.2856 0.092 Uiso 1 1 calc R
H5C H 0.7102 0.2205 0.2759 0.092 Uiso 1 1 calc R
C6 C 0.8973(7) 0.3275(4) 0.4407(2) 0.041(2) Uani 1 1 d .
C7 C 0.9806(9) 0.2767(4) 0.4550(2) 0.050(2) Uani 1 1 d .
C8 C 1.0272(10) 0.2788(5) 0.4941(3) 0.062(3) Uani 1 1 d .
H8 H 1.0798 0.2454 0.5044 0.075 Uiso 1 1 calc R
C9 C 0.9967(9) 0.3287(5) 0.5170(2) 0.060(3) Uani 1 1 d .
H9 H 1.0293 0.3291 0.5428 0.072 Uiso 1 1 calc R
C10 C 0.9188(9) 0.3785(5) 0.5030(2) 0.060(3) Uani 1 1 d .
H10 H 0.8999 0.4124 0.5193 0.072 Uiso 1 1 calc R
C11 C 0.8668(8) 0.3795(4) 0.4644(2) 0.049(2) Uani 1 1 d .
C12 C 1.0193(14) 0.2219(6) 0.4294(4) 0.105(3) Uani 1 1 d .
H12 H 0.9922 0.2331 0.4025 0.126 Uiso 1 1 calc R
C13 C 1.1577(13) 0.2077(6) 0.4333(4) 0.105(3) Uani 1 1 d .
H13A H 1.2044 0.2481 0.4341 0.158 Uiso 1 1 calc R
H13B H 1.1783 0.1821 0.4118 0.158 Uiso 1 1 calc R
H13C H 1.1800 0.1837 0.4567 0.158 Uiso 1 1 calc R
C14 C 0.9539(13) 0.1570(5) 0.4395(4) 0.105(3) Uani 1 1 d .
H14A H 1.0176 0.1252 0.4479 0.158 Uiso 1 1 calc R
H14B H 0.9031 0.1408 0.4172 0.158 Uiso 1 1 calc R
H14C H 0.9007 0.1648 0.4597 0.158 Uiso 1 1 calc R
C15 C 0.7804(11) 0.4358(6) 0.4497(4) 0.090(2) Uani 1 1 d .
H15 H 0.7597 0.4307 0.4219 0.108 Uiso 1 1 calc R
C16 C 0.6555(11) 0.4344(6) 0.4691(4) 0.090(2) Uani 1 1 d .
H16A H 0.6741 0.4409 0.4963 0.134 Uiso 1 1 calc R
H16B H 0.6145 0.3928 0.4645 0.134 Uiso 1 1 calc R
H16C H 0.6001 0.4686 0.4586 0.134 Uiso 1 1 calc R
C17 C 0.8397(11) 0.5022(6) 0.4574(4) 0.090(2) Uani 1 1 d .
H17A H 0.8643 0.5069 0.4845 0.134 Uiso 1 1 calc R
H17B H 0.7793 0.5356 0.4491 0.134 Uiso 1 1 calc R
H17C H 0.9133 0.5063 0.4437 0.134 Uiso 1 1 calc R
C18 C 0.9287(7) 0.3156(4) 0.28201(19) 0.0344(17) Uani 1 1 d .
C19 C 0.9664(9) 0.2582(4) 0.2658(2) 0.049(2) Uani 1 1 d .
H19 H 0.9458 0.2185 0.2766 0.059 Uiso 1 1 calc R
C20 C 0.9647(8) 0.3730(4) 0.2658(2) 0.0426(19) Uani 1 1 d .
H20 H 0.9416 0.4127 0.2761 0.051 Uiso 1 1 calc R
C21 C 1.2544(11) 0.2572(6) 0.3348(3) 0.0879(10) Uani 1 1 d .
H21A H 1.2204 0.2326 0.3547 0.132 Uiso 1 1 calc R
H21B H 1.3309 0.2366 0.3282 0.132 Uiso 1 1 calc R
H21C H 1.1932 0.2586 0.3125 0.132 Uiso 1 1 calc R
C22 C 1.3676(11) 0.3870(6) 0.3176(3) 0.0879(10) Uani 1 1 d .
H22A H 1.3051 0.4090 0.3003 0.132 Uiso 1 1 calc R
H22B H 1.4182 0.3591 0.3031 0.132 Uiso 1 1 calc R
H22C H 1.4213 0.4188 0.3313 0.132 Uiso 1 1 calc R
C23 C 1.2751(9) 0.3866(5) 0.4563(3) 0.062(3) Uani 1 1 d .
H23A H 1.2179 0.3529 0.4629 0.093 Uiso 1 1 calc R
H23B H 1.2856 0.4184 0.4766 0.093 Uiso 1 1 calc R
H23C H 1.3559 0.3675 0.4526 0.093 Uiso 1 1 calc R
C24 C 1.3108(11) 0.4994(5) 0.4051(3) 0.082(4) Uani 1 1 d .
H24A H 1.3962 0.4852 0.4027 0.124 Uiso 1 1 calc R
H24B H 1.3103 0.5275 0.4270 0.124 Uiso 1 1 calc R
H24C H 1.2790 0.5230 0.3823 0.124 Uiso 1 1 calc R
C25 C 1.1207(9) 0.5390(5) 0.3057(3) 0.0568(7) Uani 1 1 d .
H25A H 1.1696 0.5055 0.3196 0.085 Uiso 1 1 calc R
H25B H 1.1706 0.5782 0.3052 0.085 Uiso 1 1 calc R
H25C H 1.0968 0.5246 0.2798 0.085 Uiso 1 1 calc R
C26 C 1.0137(9) 0.6078(4) 0.3728(3) 0.0568(7) Uani 1 1 d .
H26A H 0.9365 0.6245 0.3814 0.085 Uiso 1 1 calc R
H26B H 1.0663 0.6437 0.3665 0.085 Uiso 1 1 calc R
H26C H 1.0582 0.5822 0.3928 0.085 Uiso 1 1 calc R
C27 C 0.6624(10) 0.4815(7) 0.2818(3) 0.089(4) Uani 1 1 d .
H27A H 0.6919 0.5180 0.2679 0.133 Uiso 1 1 calc R
H27B H 0.5713 0.4824 0.2804 0.133 Uiso 1 1 calc R
H27C H 0.6893 0.4414 0.2707 0.133 Uiso 1 1 calc R
C28 C 0.6462(11) 0.5530(5) 0.3564(3) 0.082(3) Uani 1 1 d .
H28A H 0.6695 0.5514 0.3836 0.123 Uiso 1 1 calc R
H28B H 0.5559 0.5474 0.3512 0.123 Uiso 1 1 calc R
H28C H 0.6704 0.5945 0.3465 0.123 Uiso 1 1 calc R

loop_
_atom_site_aniso_label
_atom_site_aniso_U_11
_atom_site_aniso_U_22
_atom_site_aniso_U_33
_atom_site_aniso_U_23
_atom_site_aniso_U_13
_atom_site_aniso_U_12
Y1 0.0334(4) 0.0346(4) 0.0303(4) -0.0010(3) 0.0059(3) -0.0100(3)
N1 0.039(4) 0.046(4) 0.027(3) -0.002(3) 0.005(3) -0.019(3)
N2 0.046(4) 0.034(3) 0.030(3) 0.001(3) 0.004(3) -0.008(3)
N3 0.037(4) 0.043(4) 0.044(4) -0.004(3) 0.011(3) -0.008(3)
N4 0.047(4) 0.039(4) 0.039(4) -0.008(3) 0.001(3) -0.001(3)
Si1 0.073(2) 0.102(2) 0.095(2) -0.0239(19) 0.0386(17) 0.0063(17)
Si2 0.0360(13) 0.0456(14) 0.0457(13) -0.0028(11) 0.0032(9) -0.0097(10)
Si3 0.0671(18) 0.0467(14) 0.0580(16) -0.0047(12) 0.0105(13) -0.0054(12)
Si4 0.0578(16) 0.0576(15) 0.0540(14) -0.0013(12) 0.0008(11) 0.0010(12)
C1 0.062(6) 0.085(7) 0.042(5) -0.005(5) 0.012(4) -0.044(5)
C2 0.048(5) 0.050(5) 0.034(4) 0.001(4) 0.010(3) -0.019(4)
C3 0.043(5) 0.056(5) 0.036(4) -0.002(4) 0.006(4) -0.025(4)
C4 0.048(5) 0.036(4) 0.032(4) 0.001(3) -0.007(3) -0.014(4)
C5 0.060(6) 0.078(7) 0.044(5) -0.012(5) 0.002(4) -0.023(5)
C6 0.043(5) 0.055(5) 0.026(4) 0.004(4) 0.007(3) -0.027(4)
C7 0.069(6) 0.045(5) 0.034(4) 0.006(4) -0.006(4) -0.023(4)
C8 0.077(7) 0.061(6) 0.046(5) 0.014(5) -0.010(5) -0.021(5)
C9 0.065(6) 0.088(7) 0.026(4) 0.005(5) 0.001(4) -0.035(6)
C10 0.060(6) 0.086(7) 0.034(4) -0.011(5) 0.011(4) -0.023(5)
C11 0.045(5) 0.070(6) 0.033(4) -0.013(4) 0.010(3) -0.017(4)
C12 0.122(6) 0.055(4) 0.137(7) -0.014(4) 0.004(6) -0.014(4)
C13 0.122(6) 0.055(4) 0.137(7) -0.014(4) 0.004(6) -0.014(4)
C14 0.122(6) 0.055(4) 0.137(7) -0.014(4) 0.004(6) -0.014(4)
C15 0.065(4) 0.100(5) 0.103(5) -0.020(4) 0.006(4) 0.014(4)
C16 0.065(4) 0.100(5) 0.103(5) -0.020(4) 0.006(4) 0.014(4)
C17 0.065(4) 0.100(5) 0.103(5) -0.020(4) 0.006(4) 0.014(4)
C18 0.040(4) 0.037(4) 0.025(4) -0.001(3) -0.002(3) -0.002(3)
C19 0.074(6) 0.030(4) 0.047(5) 0.003(4) 0.018(4) -0.004(4)
C20 0.066(6) 0.031(4) 0.033(4) -0.004(3) 0.016(4) 0.003(4)
C21 0.073(2) 0.102(2) 0.095(2) -0.0239(19) 0.0386(17) 0.0063(17)
C22 0.073(2) 0.102(2) 0.095(2) -0.0239(19) 0.0386(17) 0.0063(17)
C23 0.058(6) 0.073(7) 0.054(6) 0.000(5) -0.006(4) -0.013(5)
C24 0.083(8) 0.077(7) 0.081(7) 0.008(6) -0.018(6) -0.041(6)
C25 0.0578(16) 0.0576(15) 0.0540(14) -0.0013(12) 0.0008(11) 0.0010(12)
C26 0.0578(16) 0.0576(15) 0.0540(14) -0.0013(12) 0.0008(11) 0.0010(12)
C27 0.059(7) 0.144(12) 0.059(6) 0.011(7) -0.016(5) 0.002(7)
C28 0.070(7) 0.078(7) 0.100(9) -0.005(6) 0.021(6) 0.018(6)

loop_
_atom_type_symbol
_atom_type_description
_atom_type_scat_dispersion_real
_atom_type_scat_dispersion_imag
_atom_type_scat_source
C C 0.0033 0.0016 'International Tables Vol C Tables 4.2.6.8 and 6.1.1.4'
H H 0.0000 0.0000 'International Tables Vol C Tables 4.2.6.8 and 6.1.1.4'
N N 0.0061 0.0033 'International Tables Vol C Tables 4.2.6.8 and 6.1.1.4'
Y Y -2.7962 3.5667 'International Tables Vol C Tables 4.2.6.8 and 6.1.1.4'
Si Si 0.0817 0.0704 'International Tables Vol C Tables 4.2.6.8 and 6.1.1.4'

loop_
_geom_angle_atom_site_label_1
_geom_angle_atom_site_label_2
_geom_angle_atom_site_label_3
_geom_angle
_geom_angle_site_symmetry_1
_geom_angle_site_symmetry_3
N3 Y1 N4 116.6(2) . .
N3 Y1 N2 114.5(2) . .
N4 Y1 N2 103.9(2) . .
N3 Y1 N1 113.2(2) . .
N4 Y1 N1 121.9(2) . .
N2 Y1 N1 80.2(2) . .
C2 N1 C6 117.4(6) . .
C2 N1 Y1 126.4(5) . .
C6 N1 Y1 115.9(4) . .
C4 N2 C18 121.2(6) . .
C4 N2 Y1 125.7(5) . .
C18 N2 Y1 112.1(4) . .
Si2 N3 Si1 120.8(4) . .
Si2 N3 Y1 102.7(3) . .
Si1 N3 Y1 136.5(4) . .
Si3 N4 Si4 122.3(4) . .
Si3 N4 Y1 128.9(4) . .
Si4 N4 Y1 108.8(3) . .
N3 Si1 C21 117.1(4) . .
N3 Si1 C22 114.2(5) . .
C21 Si1 C22 113.3(5) . .
N3 Si1 H111 103.3 . .
C21 Si1 H111 103.3 . .
C22 Si1 H111 103.3 . .
N3 Si2 C24 117.1(4) . .
N3 Si2 C23 117.4(4) . .
C24 Si2 C23 106.1(4) . .
N3 Si2 H112 104.9 . .
C24 Si2 H112 104.9 . .
C23 Si2 H112 104.9 . .
N4 Si3 C26 112.5(4) . .
N4 Si3 C25 114.3(4) . .
C26 Si3 C25 110.6(4) . .
N4 Si4 C27 114.4(4) . .
N4 Si4 C28 115.7(4) . .
C27 Si4 C28 108.5(6) . .
N4 Si4 H114 105.8 . .
C27 Si4 H114 105.8 . .
C28 Si4 H114 105.8 . .
C2 C1 H1A 109.5 . .
C2 C1 H1B 109.5 . .
H1A C1 H1B 109.5 . .
C2 C1 H1C 109.5 . .
H1A C1 H1C 109.5 . .
H1B C1 H1C 109.5 . .
N1 C2 C3 123.2(6) . .
N1 C2 C1 121.4(7) . .
C3 C2 C1 115.4(7) . .
C4 C3 C2 130.8(7) . .
C4 C3 H3 114.6 . .
C2 C3 H3 114.6 . .
N2 C4 C3 123.9(7) . .
N2 C4 C5 119.6(7) . .
C3 C4 C5 116.5(7) . .
C4 C5 H5A 109.5 . .
C4 C5 H5B 109.5 . .
H5A C5 H5B 109.5 . .
C4 C5 H5C 109.5 . .
H5A C5 H5C 109.5 . .
H5B C5 H5C 109.5 . .
C11 C6 C7 121.2(7) . .
C11 C6 N1 120.5(7) . .
C7 C6 N1 118.3(7) . .
C8 C7 C6 117.6(8) . .
C8 C7 C12 120.6(10) . .
C6 C7 C12 121.9(8) . .
C9 C8 C7 121.2(9) . .
C9 C8 H8 119.4 . .
C7 C8 H8 119.4 . .
C8 C9 C10 121.1(8) . .
C8 C9 H9 119.4 . .
C10 C9 H9 119.4 . .
C9 C10 C11 121.2(9) . .
C9 C10 H10 119.4 . .
C11 C10 H10 119.4 . .
C6 C11 C10 117.7(9) . .
C6 C11 C15 122.5(8) . .
C10 C11 C15 119.8(9) . .
C13 C12 C7 114.4(10) . .
C13 C12 C14 105.6(11) . .
C7 C12 C14 110.0(11) . .
C13 C12 H12 108.9 . .
C7 C12 H12 108.9 . .
C14 C12 H12 108.9 . .
C12 C13 H13A 109.5 . .
C12 C13 H13B 109.5 . .
H13A C13 H13B 109.5 . .
C12 C13 H13C 109.5 . .
H13A C13 H13C 109.5 . .
H13B C13 H13C 109.5 . .
C12 C14 H14A 109.5 . .
C12 C14 H14B 109.5 . .
H14A C14 H14B 109.5 . .
C12 C14 H14C 109.5 . .
H14A C14 H14C 109.5 . .
H14B C14 H14C 109.5 . .
C17 C15 C11 113.2(10) . .
C17 C15 C16 107.3(10) . .
C11 C15 C16 110.3(10) . .
C17 C15 H15 108.6 . .
C11 C15 H15 108.6 . .
C16 C15 H15 108.6 . .
C15 C16 H16A 109.5 . .
C15 C16 H16B 109.5 . .
H16A C16 H16B 109.5 . .
C15 C16 H16C 109.5 . .
H16A C16 H16C 109.5 . .
H16B C16 H16C 109.5 . .
C15 C17 H17A 109.5 . .
C15 C17 H17B 109.5 . .
H17A C17 H17B 109.5 . .
C15 C17 H17C 109.5 . .
H17A C17 H17C 109.5 . .
H17B C17 H17C 109.5 . .
C20 C18 C19 116.9(7) . .
C20 C18 N2 119.4(7) . .
C19 C18 N2 123.4(7) . .
C19 C19 C18 121.7(4) 2_755 .
C19 C19 H19 119.1 2_755 .
C18 C19 H19 119.1 . .
C18 C20 C20 121.3(4) . 2_755
C18 C20 H20 119.3 . .
C20 C20 H20 119.3 2_755 .
Si1 C21 H21A 109.5 . .
Si1 C21 H21B 109.5 . .
H21A C21 H21B 109.5 . .
Si1 C21 H21C 109.5 . .
H21A C21 H21C 109.5 . .
H21B C21 H21C 109.5 . .
Si1 C22 H22A 109.5 . .
Si1 C22 H22B 109.5 . .
H22A C22 H22B 109.5 . .
Si1 C22 H22C 109.5 . .
H22A C22 H22C 109.5 . .
H22B C22 H22C 109.5 . .
Si2 C23 H23A 109.5 . .
Si2 C23 H23B 109.5 . .
H23A C23 H23B 109.5 . .
Si2 C23 H23C 109.5 . .
H23A C23 H23C 109.5 . .
H23B C23 H23C 109.5 . .
Si2 C24 H24A 109.5 . .
Si2 C24 H24B 109.5 . .
H24A C24 H24B 109.5 . .
Si2 C24 H24C 109.5 . .
H24A C24 H24C 109.5 . .
H24B C24 H24C 109.5 . .
Si3 C25 H25A 109.5 . .
Si3 C25 H25B 109.5 . .
H25A C25 H25B 109.5 . .
Si3 C25 H25C 109.5 . .
H25A C25 H25C 109.5 . .
H25B C25 H25C 109.5 . .
Si3 C26 H26A 109.5 . .
Si3 C26 H26B 109.5 . .
H26A C26 H26B 109.5 . .
Si3 C26 H26C 109.5 . .
H26A C26 H26C 109.5 . .
H26B C26 H26C 109.5 . .
Si4 C27 H27A 109.5 . .
Si4 C27 H27B 109.5 . .
H27A C27 H27B 109.5 . .
Si4 C27 H27C 109.5 . .
H27A C27 H27C 109.5 . .
H27B C27 H27C 109.5 . .
Si4 C28 H28A 109.5 . .
Si4 C28 H28B 109.5 . .
H28A C28 H28B 109.5 . .
Si4 C28 H28C 109.5 . .
H28A C28 H28C 109.5 . .
H28B C28 H28C 109.5 . .

loop_
_geom_bond_atom_site_label_1
_geom_bond_atom_site_label_2
_geom_bond_distance
_geom_bond_site_symmetry_2
Y1 N3 2.236(6) .
Y1 N4 2.239(6) .
Y1 N2 2.298(6) .
Y1 N1 2.317(6) .
N1 C2 1.334(9) .
N1 C6 1.439(9) .
N2 C4 1.347(9) .
N2 C18 1.430(9) .
N3 Si2 1.699(7) .
N3 Si1 1.705(7) .
N4 Si3 1.699(7) .
N4 Si4 1.703(7) .
Si1 C21 1.783(12) .
Si1 C22 1.804(12) .
Si1 H111 0.9800 .
Si2 C24 1.853(10) .
Si2 C23 1.859(9) .
Si2 H112 0.9800 .
Si3 C26 1.851(9) .
Si3 C25 1.859(9) .
Si4 C27 1.844(10) .
Si4 C28 1.863(10) .
Si4 H114 0.9800 .
C1 C2 1.496(10) .
C1 H1A 0.9600 .
C1 H1B 0.9600 .
C1 H1C 0.9600 .
C2 C3 1.416(10) .
C3 C4 1.378(10) .
C3 H3 0.9300 .
C4 C5 1.523(10) .
C5 H5A 0.9600 .
C5 H5B 0.9600 .
C5 H5C 0.9600 .
C6 C11 1.405(11) .
C6 C7 1.419(12) .
C7 C8 1.408(11) .
C7 C12 1.515(15) .
C8 C9 1.355(13) .
C8 H8 0.9300 .
C9 C10 1.370(13) .
C9 H9 0.9300 .
C10 C11 1.405(12) .
C10 H10 0.9300 .
C11 C15 1.525(14) .
C12 C13 1.485(17) .
C12 C14 1.554(16) .
C12 H12 0.9800 .
C13 H13A 0.9600 .
C13 H13B 0.9600 .
C13 H13C 0.9600 .
C14 H14A 0.9600 .
C14 H14B 0.9600 .
C14 H14C 0.9600 .
C15 C17 1.507(16) .
C15 C16 1.546(16) .
C15 H15 0.9800 .
C16 H16A 0.9600 .
C16 H16B 0.9600 .
C16 H16C 0.9600 .
C17 H17A 0.9600 .
C17 H17B 0.9600 .
C17 H17C 0.9600 .
C18 C20 1.372(10) .
C18 C19 1.379(10) .
C19 C19 1.374(16) 2_755
C19 H19 0.9300 .
C20 C20 1.398(15) 2_755
C20 H20 0.9300 .
C21 H21A 0.9600 .
C21 H21B 0.9600 .
C21 H21C 0.9600 .
C22 H22A 0.9600 .
C22 H22B 0.9600 .
C22 H22C 0.9600 .
C23 H23A 0.9600 .
C23 H23B 0.9600 .
C23 H23C 0.9600 .
C24 H24A 0.9600 .
C24 H24B 0.9600 .
C24 H24C 0.9600 .
C25 H25A 0.9600 .
C25 H25B 0.9600 .
C25 H25C 0.9600 .
C26 H26A 0.9600 .
C26 H26B 0.9600 .
C26 H26C 0.9600 .
C27 H27A 0.9600 .
C27 H27B 0.9600 .
C27 H27C 0.9600 .
C28 H28A 0.9600 .
C28 H28B 0.9600 .
C28 H28C 0.9600 .

loop_
_geom_torsion_atom_site_label_1
_geom_torsion_atom_site_label_2
_geom_torsion_atom_site_label_3
_geom_torsion_atom_site_label_4
_geom_torsion
_geom_torsion_site_symmetry_4
N3 Y1 N1 C2 -140.2(7) .
N4 Y1 N1 C2 72.7(7) .
N2 Y1 N1 C2 -27.7(7) .
N3 Y1 N1 C6 45.4(6) .
N4 Y1 N1 C6 -101.7(6) .
N2 Y1 N1 C6 157.9(6) .
N3 Y1 N2 C4 141.6(6) .
N4 Y1 N2 C4 -90.1(6) .
N1 Y1 N2 C4 30.5(6) .
N3 Y1 N2 C18 -49.5(5) .
N4 Y1 N2 C18 78.8(5) .
N1 Y1 N2 C18 -160.6(5) .
N4 Y1 N3 Si2 69.3(4) .
N2 Y1 N3 Si2 -169.1(3) .
N1 Y1 N3 Si2 -79.6(3) .
N4 Y1 N3 Si1 -108.9(5) .
N2 Y1 N3 Si1 12.7(6) .
N1 Y1 N3 Si1 102.1(5) .
N3 Y1 N4 Si3 0.7(5) .
N2 Y1 N4 Si3 -126.2(4) .
N1 Y1 N4 Si3 146.8(4) .
N3 Y1 N4 Si4 -179.9(3) .
N2 Y1 N4 Si4 53.1(3) .
N1 Y1 N4 Si4 -33.9(4) .
Si2 N3 Si1 C21 140.4(6) .
Y1 N3 Si1 C21 -41.6(8) .
Si2 N3 Si1 C22 -83.8(6) .
Y1 N3 Si1 C22 94.2(7) .
Si1 N3 Si2 C24 62.7(6) .
Y1 N3 Si2 C24 -115.9(5) .
Si1 N3 Si2 C23 -65.4(6) .
Y1 N3 Si2 C23 116.0(4) .
Si4 N4 Si3 C26 94.0(5) .
Y1 N4 Si3 C26 -86.8(5) .
Si4 N4 Si3 C25 -138.8(4) .
Y1 N4 Si3 C25 40.4(6) .
Si3 N4 Si4 C27 74.3(6) .
Y1 N4 Si4 C27 -105.0(5) .
Si3 N4 Si4 C28 -52.8(6) .
Y1 N4 Si4 C28 127.8(5) .
C6 N1 C2 C3 -170.8(8) .
Y1 N1 C2 C3 14.9(12) .
C6 N1 C2 C1 9.7(12) .
Y1 N1 C2 C1 -164.6(7) .
N1 C2 C3 C4 11.6(15) .
C1 C2 C3 C4 -168.8(9) .
C18 N2 C4 C3 171.0(8) .
Y1 N2 C4 C3 -21.0(11) .
C18 N2 C4 C5 -10.7(11) .
Y1 N2 C4 C5 157.3(6) .
C2 C3 C4 N2 -8.3(15) .
C2 C3 C4 C5 173.4(9) .
C2 N1 C6 C11 -94.4(9) .
Y1 N1 C6 C11 80.6(8) .
C2 N1 C6 C7 89.2(9) .
Y1 N1 C6 C7 -95.8(7) .
C11 C6 C7 C8 2.6(11) .
N1 C6 C7 C8 178.9(7) .
C11 C6 C7 C12 -177.2(9) .
N1 C6 C7 C12 -0.8(12) .
C6 C7 C8 C9 -2.0(13) .
C12 C7 C8 C9 177.8(9) .
C7 C8 C9 C10 0.5(14) .
C8 C9 C10 C11 0.5(14) .
C7 C6 C11 C10 -1.6(11) .
N1 C6 C11 C10 -177.9(7) .
C7 C6 C11 C15 178.4(8) .
N1 C6 C11 C15 2.1(12) .
C9 C10 C11 C6 0.1(12) .
C9 C10 C11 C15 -180.0(9) .
C8 C7 C12 C13 -46.6(15) .
C6 C7 C12 C13 133.1(11) .
C8 C7 C12 C14 72.0(13) .
C6 C7 C12 C14 -108.3(12) .
C6 C11 C15 C17 -126.2(10) .
C10 C11 C15 C17 53.9(13) .
C6 C11 C15 C16 113.6(10) .
C10 C11 C15 C16 -66.3(12) .
C4 N2 C18 C20 125.3(8) .
Y1 N2 C18 C20 -44.1(8) .
C4 N2 C18 C19 -61.1(10) .
Y1 N2 C18 C19 129.4(7) .
C20 C18 C19 C19 -1.9(15) 2_755
N2 C18 C19 C19 -175.6(10) 2_755
C19 C18 C20 C20 0.5(15) 2_755
N2 C18 C20 C20 174.5(9) 2_755
